data_4076070
loop_
_publ_author_name
'Maestre, M. Carmen'
'Tabernero, Vanessa'
'Mosquera, Marta E. G.'
'Jim\'enez, Gerardo'
'Cuenca, Tom\'as'

_publ_section_title
;
 Cyclopentadienyl-Silyl-Amido Niobium Complexes Prepared by a
 Transmetalation Reaction Using
 Ti{\h5-C5H4SiMe2-\h-N(CH2)2NRR&#x2018;}Cl2&#x2020;
;
_journal_issue 24
_journal_name_full Organometallics
_journal_page_first 5853
_journal_paper_doi 10.1021/om0505312
_journal_volume 24
_journal_year 2005
_chemical_compound_source 'synthesis as described'
_chemical_formula_moiety 'C10 H18 Cl3 N2 Nb1 Si1'
_chemical_formula_sum 'C10 H18 Cl3 N2 Nb Si'
_chemical_formula_weight 393.61
_chemical_name_systematic
;
 ?
;
_space_group_IT_number 14
_symmetry_cell_setting monoclinic
_symmetry_Int_Tables_number 14
_symmetry_space_group_name_Hall '-P 2yn'
_symmetry_space_group_name_H-M 'P 1 21/n 1'
_atom_sites_solution_hydrogens geom
_atom_sites_solution_primary direct
_atom_sites_solution_secondary difmap
_audit_creation_method SHELXL-97
_cell_angle_alpha 90.00
_cell_angle_beta 110.582(10)
_cell_angle_gamma 90.00
_cell_formula_units_Z 4
_cell_length_a 14.3848(15)
_cell_length_b 7.5381(7)
_cell_length_c 15.2675(13)
_cell_measurement_reflns_used 62
_cell_measurement_temperature 200(2)
_cell_measurement_theta_max 22.83
_cell_measurement_theta_min 4.304
_cell_volume 1549.8(3)
_computing_cell_refinement 'Dirax/lsq (Duisenberg & Schreurs, 1989-2000)'
_computing_data_collection 'Collect (Nonius BV, 1997-2000)'
_computing_data_reduction 'EvalCCD (Duisenberg & Schreurs 1990-2000)'
_computing_molecular_graphics 'Ortep-3 for Windows (Farrugia, 1997)'
_computing_publication_material 'WinGX publication routines (Farrugia, 1999)'
_computing_structure_refinement 'SHELXL-97 (Sheldrick, 1997)'
_computing_structure_solution 'SHELXS-86 (Sheldrick, 1986)'
_diffrn_ambient_temperature 200(2)
_diffrn_detector 'CCD plate'
_diffrn_detector_area_resol_mean 9
_diffrn_measured_fraction_theta_full 0.999
_diffrn_measured_fraction_theta_max 0.999
_diffrn_measurement_device '95mm CCD camera on \k-goniostat'
_diffrn_measurement_device_type KappaCCD
_diffrn_measurement_method 'CCD rotation images, thick slices'
_diffrn_orient_matrix_type X=UH
_diffrn_orient_matrix_UB_11 0.01
_diffrn_orient_matrix_UB_12 0
_diffrn_orient_matrix_UB_13 0
_diffrn_orient_matrix_UB_21 0
_diffrn_orient_matrix_UB_22 0.01
_diffrn_orient_matrix_UB_23 0
_diffrn_orient_matrix_UB_31 0
_diffrn_orient_matrix_UB_32 0
_diffrn_orient_matrix_UB_33 0.01
_diffrn_radiation_monochromator graphite
_diffrn_radiation_probe x-ray
_diffrn_radiation_type MoK\a
_diffrn_radiation_wavelength 0.71073
_diffrn_reflns_av_R_equivalents 0.0720
_diffrn_reflns_av_sigmaI/netI 0.0596
_diffrn_reflns_limit_h_max 18
_diffrn_reflns_limit_h_min -18
_diffrn_reflns_limit_k_max 9
_diffrn_reflns_limit_k_min -9
_diffrn_reflns_limit_l_max 19
_diffrn_reflns_limit_l_min -19
_diffrn_reflns_number 12611
_diffrn_reflns_theta_full 27.50
_diffrn_reflns_theta_max 27.50
_diffrn_reflns_theta_min 3.03
_diffrn_source 'Enraf Nonius FR590'
_exptl_absorpt_coefficient_mu 1.352
_exptl_absorpt_correction_T_max 0.862
_exptl_absorpt_correction_T_min 0.797
_exptl_absorpt_correction_type multi-scan
_exptl_absorpt_process_details
;
 R.H. Blessing, Acta Cryst. (1995), A51, 33-38
;
_exptl_crystal_colour Yellow
_exptl_crystal_density_diffrn 1.687
_exptl_crystal_density_method 'not measured'
_exptl_crystal_description prism
_exptl_crystal_F_000 792
_exptl_crystal_size_max 0.21
_exptl_crystal_size_mid 0.14
_exptl_crystal_size_min 0.11
_refine_diff_density_max 0.453
_refine_diff_density_min -0.631
_refine_diff_density_rms 0.103
_refine_ls_extinction_method none
_refine_ls_goodness_of_fit_ref 1.006
_refine_ls_hydrogen_treatment mixed
_refine_ls_matrix_type full
_refine_ls_number_parameters 162
_refine_ls_number_reflns 3547
_refine_ls_number_restraints 0
_refine_ls_restrained_S_all 1.006
_refine_ls_R_factor_all 0.0568
_refine_ls_R_factor_gt 0.0326
_refine_ls_shift/su_max 0.001
_refine_ls_shift/su_mean 0.000
_refine_ls_structure_factor_coef Fsqd
_refine_ls_weighting_details 'calc w=1/[\s^2^(Fo^2^)+(0.0276P)^2^+0.0000P] where P=(Fo^2^+2Fc^2^)/3'
_refine_ls_weighting_scheme calc
_refine_ls_wR_factor_gt 0.0633
_refine_ls_wR_factor_ref 0.0687
_reflns_number_gt 2633
_reflns_number_total 3547
_reflns_threshold_expression >2sigma(I)
_cod_data_source_file om0505312si20050923_060021.cif
_cod_data_source_block 11
_cod_original_sg_symbol_H-M P21/n
_cod_database_code 4076070

loop_
_symmetry_equiv_pos_as_xyz
'x, y, z'
'-x+1/2, y+1/2, -z+1/2'
'-x, -y, -z'
'x-1/2, -y-1/2, z-1/2'

loop_
_atom_site_label
_atom_site_type_symbol
_atom_site_fract_x
_atom_site_fract_y
_atom_site_fract_z
_atom_site_U_iso_or_equiv
_atom_site_adp_type
_atom_site_occupancy
_atom_site_symmetry_multiplicity
_atom_site_calc_flag
_atom_site_refinement_flags
Nb1 Nb -0.041117(17) 0.06296(3) 0.689856(17) 0.02399(8) Uani 1 1 d .
Si1 Si 0.07959(6) 0.11058(12) 0.89822(6) 0.0351(2) Uani 1 1 d .
Cl1 Cl 0.05577(5) -0.18414(9) 0.65386(5) 0.03333(17) Uani 1 1 d .
Cl2 Cl -0.16732(5) -0.00427(11) 0.52811(5) 0.03935(19) Uani 1 1 d .
Cl3 Cl -0.11962(6) 0.36053(10) 0.66346(6) 0.0459(2) Uani 1 1 d .
N1 N 0.07964(16) 0.1688(3) 0.78617(16) 0.0290(5) Uani 1 1 d .
N2 N 0.02215(19) 0.1910(3) 0.58738(18) 0.0282(5) Uani 1 1 d .
H21 H 0.052(2) 0.099(4) 0.567(2) 0.034(8) Uiso 1 1 d .
H22 H -0.027(2) 0.212(4) 0.539(2) 0.047(10) Uiso 1 1 d .
C1 C -0.0397(2) -0.0134(4) 0.8454(2) 0.0332(7) Uani 1 1 d .
C2 C -0.1311(2) 0.0770(4) 0.7996(2) 0.0341(7) Uani 1 1 d .
H2 H -0.1487 0.1897 0.8169 0.041 Uiso 1 1 calc R
C3 C -0.1908(2) -0.0273(4) 0.7248(2) 0.0435(8) Uani 1 1 d .
H3 H -0.2554 0.0028 0.6833 0.052 Uiso 1 1 calc R
C4 C -0.1387(2) -0.1845(4) 0.7216(2) 0.0399(8) Uani 1 1 d .
H4 H -0.1612 -0.2780 0.6774 0.048 Uiso 1 1 calc R
C5 C -0.0472(2) -0.1765(4) 0.7958(2) 0.0382(8) Uani 1 1 d .
H5 H 0.0023 -0.2662 0.8107 0.046 Uiso 1 1 calc R
C6 C 0.1547(2) 0.3016(5) 0.7838(2) 0.0483(9) Uani 1 1 d .
H6A H 0.2166 0.2783 0.8372 0.058 Uiso 1 1 calc R
H6B H 0.1306 0.4205 0.7934 0.058 Uiso 1 1 calc R
C7 C 0.1797(2) 0.3071(5) 0.6950(2) 0.0441(8) Uani 1 1 d .
H7A H 0.2309 0.3991 0.7017 0.053 Uiso 1 1 calc R
H7B H 0.2080 0.1913 0.6867 0.053 Uiso 1 1 calc R
C8 C 0.0900(2) 0.3469(4) 0.6090(2) 0.0375(7) Uani 1 1 d .
H8A H 0.0550 0.4526 0.6203 0.045 Uiso 1 1 calc R
H8B H 0.1114 0.3723 0.5553 0.045 Uiso 1 1 calc R
C11 C 0.1833(3) -0.0387(5) 0.9631(2) 0.0612(11) Uani 1 1 d .
H11A H 0.1845 -0.1407 0.9237 0.092 Uiso 1 1 calc R
H11B H 0.1740 -0.0802 1.0203 0.092 Uiso 1 1 calc R
H11C H 0.2463 0.0259 0.9795 0.092 Uiso 1 1 calc R
C12 C 0.0681(3) 0.3117(5) 0.9647(2) 0.0536(10) Uani 1 1 d .
H12A H 0.0129 0.3850 0.9254 0.080 Uiso 1 1 calc R
H12B H 0.1298 0.3802 0.9824 0.080 Uiso 1 1 calc R
H12C H 0.0554 0.2757 1.0212 0.080 Uiso 1 1 calc R

loop_
_atom_site_aniso_label
_atom_site_aniso_U_11
_atom_site_aniso_U_22
_atom_site_aniso_U_33
_atom_site_aniso_U_23
_atom_site_aniso_U_13
_atom_site_aniso_U_12
Nb1 0.02377(13) 0.01934(13) 0.03048(15) -0.00194(11) 0.01154(10) -0.00048(10)
Si1 0.0345(4) 0.0450(5) 0.0299(4) -0.0050(4) 0.0163(4) 0.0017(4)
Cl1 0.0373(4) 0.0243(4) 0.0420(4) -0.0009(3) 0.0184(3) 0.0064(3)
Cl2 0.0266(4) 0.0488(5) 0.0390(4) -0.0071(4) 0.0070(3) -0.0044(3)
Cl3 0.0526(5) 0.0279(4) 0.0650(6) 0.0058(4) 0.0306(4) 0.0145(3)
N1 0.0279(12) 0.0309(13) 0.0306(13) -0.0075(11) 0.0134(11) -0.0060(10)
N2 0.0287(13) 0.0259(13) 0.0299(14) -0.0018(11) 0.0100(12) -0.0017(11)
C1 0.0388(16) 0.0325(16) 0.0371(17) 0.0041(13) 0.0242(14) 0.0004(13)
C2 0.0354(16) 0.0334(17) 0.0430(17) -0.0036(15) 0.0256(14) -0.0018(13)
C3 0.0314(16) 0.051(2) 0.056(2) 0.0025(17) 0.0247(16) -0.0083(14)
C4 0.0476(19) 0.0283(17) 0.050(2) -0.0029(15) 0.0255(17) -0.0135(14)
C5 0.052(2) 0.0221(16) 0.053(2) 0.0101(14) 0.0333(18) 0.0052(14)
C6 0.0443(19) 0.063(2) 0.0395(19) -0.0181(17) 0.0178(16) -0.0281(17)
C7 0.0392(17) 0.054(2) 0.0407(19) -0.0120(17) 0.0163(15) -0.0221(16)
C8 0.0456(18) 0.0271(17) 0.0438(19) -0.0030(14) 0.0206(15) -0.0106(13)
C11 0.048(2) 0.096(3) 0.040(2) 0.009(2) 0.0154(17) 0.019(2)
C12 0.061(2) 0.064(2) 0.047(2) -0.0208(18) 0.0328(19) -0.0132(19)

loop_
_atom_type_symbol
_atom_type_description
_atom_type_scat_dispersion_real
_atom_type_scat_dispersion_imag
_atom_type_scat_source
C C 0.0033 0.0016 'International Tables Vol C Tables 4.2.6.8 and 6.1.1.4'
H H 0.0000 0.0000 'International Tables Vol C Tables 4.2.6.8 and 6.1.1.4'
N N 0.0061 0.0033 'International Tables Vol C Tables 4.2.6.8 and 6.1.1.4'
Si Si 0.0817 0.0704 'International Tables Vol C Tables 4.2.6.8 and 6.1.1.4'
Cl Cl 0.1484 0.1585 'International Tables Vol C Tables 4.2.6.8 and 6.1.1.4'
Nb Nb -2.0727 0.6215 'International Tables Vol C Tables 4.2.6.8 and 6.1.1.4'

loop_
_geom_angle_atom_site_label_1
_geom_angle_atom_site_label_2
_geom_angle_atom_site_label_3
_geom_angle
N1 Nb1 N2 83.29(9)
N1 Nb1 C1 70.80(10)
N2 Nb1 C1 154.08(10)
N1 Nb1 C5 91.83(10)
N2 Nb1 C5 151.76(10)
C1 Nb1 C5 34.02(10)
N1 Nb1 C2 90.63(9)
N2 Nb1 C2 152.03(10)
C1 Nb1 C2 33.92(10)
C5 Nb1 C2 55.27(10)
N1 Nb1 C4 124.01(10)
N2 Nb1 C4 147.20(10)
C1 Nb1 C4 56.21(11)
C5 Nb1 C4 33.09(10)
C2 Nb1 C4 55.19(10)
N1 Nb1 Cl3 89.25(7)
N2 Nb1 Cl3 76.98(7)
C1 Nb1 Cl3 102.67(7)
C5 Nb1 Cl3 130.93(7)
C2 Nb1 Cl3 75.66(7)
C4 Nb1 Cl3 117.07(8)
N1 Nb1 C3 122.91(10)
N2 Nb1 C3 147.81(11)
C1 Nb1 C3 55.78(10)
C5 Nb1 C3 54.67(11)
C2 Nb1 C3 32.99(10)
C4 Nb1 C3 33.02(10)
Cl3 Nb1 C3 84.44(8)
N1 Nb1 Cl1 92.95(7)
N2 Nb1 Cl1 77.11(7)
C1 Nb1 Cl1 102.94(7)
C5 Nb1 Cl1 75.38(7)
C2 Nb1 Cl1 130.61(7)
C4 Nb1 Cl1 83.11(7)
Cl3 Nb1 Cl1 153.55(3)
C3 Nb1 Cl1 115.77(8)
N1 Nb1 Cl2 158.10(7)
N2 Nb1 Cl2 74.92(7)
C1 Nb1 Cl2 131.00(7)
C5 Nb1 Cl2 108.36(8)
C2 Nb1 Cl2 107.64(7)
C4 Nb1 Cl2 77.33(8)
Cl3 Nb1 Cl2 83.91(3)
C3 Nb1 Cl2 77.18(8)
Cl1 Nb1 Cl2 84.33(3)
N1 Nb1 Si1 33.17(7)
N2 Nb1 Si1 116.45(7)
C1 Nb1 Si1 37.63(7)
C5 Nb1 Si1 62.53(8)
C2 Nb1 Si1 61.85(7)
C4 Nb1 Si1 92.21(8)
Cl3 Nb1 Si1 97.02(3)
C3 Nb1 Si1 91.53(8)
Cl1 Nb1 Si1 99.17(2)
Cl2 Nb1 Si1 168.55(3)
N1 Si1 C12 110.83(14)
N1 Si1 C11 113.20(14)
C12 Si1 C11 114.34(18)
N1 Si1 C1 91.11(12)
C12 Si1 C1 113.42(14)
C11 Si1 C1 111.80(17)
N1 Si1 Nb1 38.39(7)
C12 Si1 Nb1 122.30(12)
C11 Si1 Nb1 122.67(13)
C1 Si1 Nb1 52.72(9)
C6 N1 Si1 116.09(18)
C6 N1 Nb1 134.54(19)
Si1 N1 Nb1 108.44(11)
C8 N2 Nb1 124.76(19)
C2 C1 C5 105.5(3)
C2 C1 Si1 121.3(2)
C5 C1 Si1 123.1(2)
C2 C1 Nb1 73.65(16)
C5 C1 Nb1 73.32(16)
Si1 C1 Nb1 89.65(11)
C1 C2 C3 109.0(3)
C1 C2 Nb1 72.42(15)
C3 C2 Nb1 74.89(17)
C4 C3 C2 108.5(3)
C4 C3 Nb1 73.23(16)
C2 C3 Nb1 72.12(16)
C3 C4 C5 107.1(3)
C3 C4 Nb1 73.74(16)
C5 C4 Nb1 72.04(16)
C1 C5 C4 109.8(3)
C1 C5 Nb1 72.66(16)
C4 C5 Nb1 74.87(17)
N1 C6 C7 116.3(2)
C8 C7 C6 112.5(3)
N2 C8 C7 109.2(2)

loop_
_geom_bond_atom_site_label_1
_geom_bond_atom_site_label_2
_geom_bond_distance
Nb1 N1 2.005(2)
Nb1 N2 2.282(2)
Nb1 C1 2.437(3)
Nb1 C5 2.446(3)
Nb1 C2 2.453(3)
Nb1 C4 2.482(3)
Nb1 Cl3 2.4798(8)
Nb1 C3 2.488(3)
Nb1 Cl1 2.5005(7)
Nb1 Cl2 2.5493(8)
Nb1 Si1 3.0627(10)
Si1 N1 1.766(2)
Si1 C12 1.864(3)
Si1 C11 1.853(3)
Si1 C1 1.870(3)
N1 C6 1.482(3)
N2 C8 1.489(4)
C1 C2 1.427(4)
C1 C5 1.428(4)
C2 C3 1.403(4)
C3 C4 1.413(4)
C4 C5 1.404(4)
C6 C7 1.521(4)
C7 C8 1.512(4)
